data_4307396
loop_
_publ_author_name
'Aneta Borecki'
'John F. Corrigan'

_publ_contact_author_address
;Department of Chemistry
The University of Western Ontario
London, ON
N6A 5B7
;
_publ_contact_author_email jfcorrig@uwo.ca
_publ_contact_author_name 'John F Corrigan'
_publ_section_title
;
New Copper and Silver Trimethylsilylchalcogenolates
;
_journal_name_full 'Inorganic Chemistry'
_journal_page_first 2478
_journal_page_last 2484
_journal_paper_doi 10.1021/ic0618910
_journal_volume 46
_journal_year 2007
_chemical_formula_sum 'C132 H162 Ag3 Cu9 O5 P8 S6'
_chemical_formula_weight 3164.21
_chemical_name_systematic
; 
 ? 
;
_space_group_IT_number 2
_symmetry_cell_setting triclinic
_symmetry_space_group_name_Hall '-P 1'
_symmetry_space_group_name_H-M 'P -1'
_atom_sites_solution_hydrogens geom
_atom_sites_solution_primary direct
_atom_sites_solution_secondary difmap
_audit_creation_method SHELXL-97
_cell_angle_alpha 90.908(2)
_cell_angle_beta 96.312(2)
_cell_angle_gamma 114.197(2)
_cell_formula_units_Z 1
_cell_length_a 13.8231(4)
_cell_length_b 16.1207(7)
_cell_length_c 16.8049(6)
_cell_measurement_temperature 200(2)
_cell_volume 3387.4(2)
_computing_cell_refinement 'Nonius Collect'
_computing_data_collection 'Nonius Collect'
_computing_data_reduction 'Nonius Collect'
_computing_molecular_graphics 'Bruker SHELXTL'
_computing_publication_material 'Bruker SHELXTL'
_computing_structure_refinement 'SHELXL-97 (Sheldrick, 1997)'
_computing_structure_solution 'SHELXS-97 (Sheldrick, 1990)'
_diffrn_ambient_temperature 200(2)
_diffrn_measured_fraction_theta_full 0.986
_diffrn_measured_fraction_theta_max 0.986
_diffrn_measurement_device_type 'Nonius KappaCCD'
_diffrn_measurement_method '\w scans'
_diffrn_radiation_monochromator graphite
_diffrn_radiation_source 'fine-focus sealed tube'
_diffrn_radiation_type MoK\a
_diffrn_radiation_wavelength 0.71073
_diffrn_reflns_av_R_equivalents 0.0413
_diffrn_reflns_av_sigmaI/netI 0.0749
_diffrn_reflns_limit_h_max 18
_diffrn_reflns_limit_h_min -18
_diffrn_reflns_limit_k_max 20
_diffrn_reflns_limit_k_min -20
_diffrn_reflns_limit_l_max 21
_diffrn_reflns_limit_l_min -21
_diffrn_reflns_number 24027
_diffrn_reflns_theta_full 27.69
_diffrn_reflns_theta_max 27.69
_diffrn_reflns_theta_min 1.79
_exptl_absorpt_coefficient_mu 2.042
_exptl_absorpt_correction_type Scalepack
_exptl_crystal_colour orange-red
_exptl_crystal_density_diffrn 1.551
_exptl_crystal_density_method 'not measured'
_exptl_crystal_F_000 1612
_refine_diff_density_max 1.724
_refine_diff_density_min -1.925
_refine_diff_density_rms 0.153
_refine_ls_extinction_method none
_refine_ls_goodness_of_fit_ref 1.024
_refine_ls_hydrogen_treatment mixed
_refine_ls_matrix_type full
_refine_ls_number_parameters 678
_refine_ls_number_reflns 15619
_refine_ls_number_restraints 0
_refine_ls_restrained_S_all 1.024
_refine_ls_R_factor_all 0.1096
_refine_ls_R_factor_gt 0.0637
_refine_ls_shift/su_max 0.001
_refine_ls_shift/su_mean 0.000
_refine_ls_structure_factor_coef Fsqd
_refine_ls_weighting_details 'calc w=1/[\s^2^(Fo^2^)+(0.0894P)^2^+10.9019P] where P=(Fo^2^+2Fc^2^)/3'
_refine_ls_weighting_scheme calc
_refine_ls_wR_factor_gt 0.1653
_refine_ls_wR_factor_ref 0.1911
_reflns_number_gt 10048
_reflns_number_total 15619
_reflns_threshold_expression >2sigma(I)
_cod_data_source_file ic0618910si20061002_053707_4.cif
_cod_data_source_block 7
_cod_depositor_comments
;
The following automatic conversions were performed:
'_symmetry_cell_setting' value 'Triclinic' changed to 'triclinic'
according to '/home/saulius/struct/CIF-dictionaries/cif_core.dic'
dictionary named 'cif_core.dic' version 2.4.1 from 2010-06-29.

Automatic conversion script
Id: cif_fix_enum 1527 2010-12-29 10:47:43Z saulius 
;
_cod_database_code 4307396

loop_
_symmetry_equiv_pos_as_xyz
'x, y, z'
'-x, -y, -z'

loop_
_atom_site_label
_atom_site_type_symbol
_atom_site_fract_x
_atom_site_fract_y
_atom_site_fract_z
_atom_site_U_iso_or_equiv
_atom_site_adp_type
_atom_site_occupancy
_atom_site_symmetry_multiplicity
_atom_site_calc_flag
_atom_site_refinement_flags
_atom_site_disorder_assembly
_atom_site_disorder_group
Cu1 Cu 0.15035(19) 0.15898(17) 0.39603(15) 0.0239(7) Uiso 0.50 1 d P . 1
Cu2 Cu -0.07410(16) 0.10841(14) 0.38038(12) 0.0272(6) Uiso 0.75 1 d P . 1
Cu3 Cu -0.1305(3) -0.0913(2) 0.33703(19) 0.0254(10) Uiso 0.50 1 d P . 1
Cu4 Cu 0.09958(13) -0.03933(12) 0.35916(10) 0.0266(5) Uiso 0.75 1 d P . 1
Ag1 Ag 0.15885(13) 0.16109(12) 0.40882(10) 0.0312(5) Uiso 0.50 1 d P . 2
Ag2 Ag -0.0821(3) 0.0950(3) 0.3810(2) 0.0324(13) Uiso 0.25 1 d P . 2
Ag3 Ag -0.12467(18) -0.08099(15) 0.33207(13) 0.0334(7) Uiso 0.50 1 d P . 2
Ag4 Ag 0.1071(3) -0.0314(2) 0.3712(2) 0.0304(10) Uiso 0.25 1 d P . 2
Cu5 Cu 0.16069(6) 0.02920(6) 0.51699(4) 0.03566(19) Uani 1 1 d . . .
Cu6 Cu -0.04352(6) -0.13643(6) 0.46777(5) 0.03613(19) Uani 1 1 d . . .
S1 S 0.02039(15) 0.05095(13) 0.30606(10) 0.0457(4) Uani 1 1 d . . .
S2 S 0.21427(14) 0.17184(13) 0.55158(12) 0.0480(4) Uani 1 1 d . . .
S3 S 0.12183(13) -0.11303(12) 0.48504(10) 0.0384(4) Uani 1 1 d . . .
P1 P 0.25396(15) 0.31277(13) 0.36508(11) 0.0421(4) Uani 1 1 d . . .
P2 P -0.18980(13) 0.16055(13) 0.31108(10) 0.0374(4) Uani 1 1 d . . .
P3 P -0.22940(15) -0.19446(13) 0.22581(10) 0.0415(4) Uani 1 1 d . . .
P4 P 0.22303(13) -0.06783(13) 0.29591(11) 0.0382(4) Uani 1 1 d . . .
C1 C 0.3910(6) 0.3404(5) 0.3466(4) 0.0447(16) Uani 1 1 d . . .
C2 C 0.4132(7) 0.2709(6) 0.3159(5) 0.056(2) Uani 1 1 d . . .
H2A H 0.3572 0.2116 0.3051 0.067 Uiso 1 1 calc R . .
C3 C 0.5155(8) 0.2861(7) 0.3007(6) 0.072(3) Uani 1 1 d . . .
H3A H 0.5289 0.2370 0.2803 0.086 Uiso 1 1 calc R . .
C4 C 0.5978(7) 0.3715(8) 0.3149(6) 0.073(3) Uani 1 1 d . . .
H4A H 0.6679 0.3824 0.3043 0.087 Uiso 1 1 calc R . .
C5 C 0.5756(7) 0.4404(7) 0.3449(5) 0.067(2) Uani 1 1 d . . .
H5A H 0.6318 0.4997 0.3550 0.080 Uiso 1 1 calc R . .
C6 C 0.4748(6) 0.4269(6) 0.3607(5) 0.055(2) Uani 1 1 d . . .
H6A H 0.4623 0.4763 0.3813 0.067 Uiso 1 1 calc R . .
C7 C 0.1982(6) 0.3522(5) 0.2776(4) 0.0437(16) Uani 1 1 d . . .
C8 C 0.2415(7) 0.4407(6) 0.2571(5) 0.063(2) Uani 1 1 d . . .
H8A H 0.3039 0.4840 0.2883 0.076 Uiso 1 1 calc R . .
C9 C 0.1946(8) 0.4682(6) 0.1902(6) 0.077(3) Uani 1 1 d . . .
H9A H 0.2253 0.5299 0.1767 0.093 Uiso 1 1 calc R . .
C10 C 0.1050(7) 0.4069(6) 0.1443(5) 0.058(2) Uani 1 1 d . . .
H10A H 0.0733 0.4254 0.0990 0.070 Uiso 1 1 calc R . .
C11 C 0.0618(6) 0.3183(6) 0.1648(4) 0.0494(18) Uani 1 1 d . . .
H11A H -0.0005 0.2755 0.1331 0.059 Uiso 1 1 calc R . .
C12 C 0.1066(6) 0.2899(5) 0.2303(4) 0.0457(17) Uani 1 1 d . . .
H12A H 0.0752 0.2280 0.2432 0.055 Uiso 1 1 calc R . .
C13 C 0.2680(6) 0.3957(5) 0.4458(5) 0.0536(19) Uani 1 1 d . . .
H13A H 0.3064 0.3848 0.4949 0.064 Uiso 1 1 calc R . .
H13B H 0.3111 0.4579 0.4304 0.064 Uiso 1 1 calc R . .
C14 C 0.1584(7) 0.3891(6) 0.4634(6) 0.065(2) Uani 1 1 d . . .
H14A H 0.1684 0.4342 0.5069 0.097 Uiso 1 1 calc R . .
H14B H 0.1161 0.3278 0.4795 0.097 Uiso 1 1 calc R . .
H14C H 0.1208 0.4011 0.4151 0.097 Uiso 1 1 calc R . .
C15 C -0.1544(5) 0.2817(5) 0.3336(4) 0.0401(15) Uani 1 1 d . . .
C16 C -0.1224(6) 0.3471(5) 0.2787(5) 0.0519(19) Uani 1 1 d . . .
H16A H -0.1229 0.3290 0.2245 0.062 Uiso 1 1 calc R . .
C17 C -0.0900(6) 0.4375(6) 0.3003(5) 0.059(2) Uani 1 1 d . . .
H17A H -0.0691 0.4812 0.2612 0.071 Uiso 1 1 calc R . .
C18 C -0.0875(6) 0.4657(6) 0.3794(5) 0.060(2) Uani 1 1 d . . .
H18A H -0.0641 0.5286 0.3948 0.072 Uiso 1 1 calc R . .
C19 C -0.1191(6) 0.4022(6) 0.4342(5) 0.0529(19) Uani 1 1 d . . .
H19A H -0.1193 0.4211 0.4880 0.064 Uiso 1 1 calc R . .
C20 C -0.1508(6) 0.3110(5) 0.4137(4) 0.0463(17) Uani 1 1 d . . .
H20A H -0.1702 0.2680 0.4535 0.056 Uiso 1 1 calc R . .
C21 C -0.2178(5) 0.1447(5) 0.2014(4) 0.0400(15) Uani 1 1 d . . .
C22 C -0.1734(5) 0.0953(5) 0.1620(4) 0.0442(17) Uani 1 1 d . . .
H22A H -0.1274 0.0736 0.1922 0.053 Uiso 1 1 calc R . .
C23 C -0.1949(6) 0.0769(6) 0.0794(4) 0.054(2) Uani 1 1 d . . .
H23A H -0.1654 0.0416 0.0533 0.064 Uiso 1 1 calc R . .
C24 C -0.2596(7) 0.1105(7) 0.0360(5) 0.067(3) Uani 1 1 d . . .
H24A H -0.2730 0.1002 -0.0208 0.080 Uiso 1 1 calc R . .
C25 C -0.3044(7) 0.1585(7) 0.0742(5) 0.067(3) Uani 1 1 d . . .
H25A H -0.3501 0.1805 0.0439 0.080 Uiso 1 1 calc R . .
C26 C -0.2838(6) 0.1755(6) 0.1567(5) 0.0531(19) Uani 1 1 d . . .
H26A H -0.3158 0.2089 0.1826 0.064 Uiso 1 1 calc R . .
C27 C -0.3239(5) 0.1040(5) 0.3410(4) 0.0445(16) Uani 1 1 d . . .
H27A H -0.3208 0.1185 0.3990 0.053 Uiso 1 1 calc R . .
H27B H -0.3721 0.1274 0.3111 0.053 Uiso 1 1 calc R . .
C28 C -0.3686(6) 0.0014(5) 0.3248(4) 0.0505(18) Uani 1 1 d . . .
H28A H -0.4402 -0.0268 0.3414 0.076 Uiso 1 1 calc R . .
H28B H -0.3216 -0.0221 0.3551 0.076 Uiso 1 1 calc R . .
H28C H -0.3729 -0.0132 0.2673 0.076 Uiso 1 1 calc R . .
C29 C -0.3628(6) -0.2013(5) 0.1922(4) 0.0439(16) Uani 1 1 d . . .
C30 C -0.4491(7) -0.2520(7) 0.2333(6) 0.074(3) Uani 1 1 d . . .
H30A H -0.4394 -0.2864 0.2764 0.088 Uiso 1 1 calc R . .
C31 C -0.5489(8) -0.2519(8) 0.2108(6) 0.082(3) Uani 1 1 d . . .
H31A H -0.6074 -0.2872 0.2381 0.098 Uiso 1 1 calc R . .
C32 C -0.5638(7) -0.2019(7) 0.1502(5) 0.068(3) Uani 1 1 d . . .
H32A H -0.6326 -0.2031 0.1348 0.082 Uiso 1 1 calc R . .
C33 C -0.4789(7) -0.1492(7) 0.1110(5) 0.061(2) Uani 1 1 d . . .
H33A H -0.4888 -0.1127 0.0699 0.073 Uiso 1 1 calc R . .
C34 C -0.3796(6) -0.1494(5) 0.1315(4) 0.0490(18) Uani 1 1 d . . .
H34A H -0.3219 -0.1136 0.1037 0.059 Uiso 1 1 calc R . .
C35 C -0.1703(6) -0.1849(5) 0.1323(4) 0.0437(16) Uani 1 1 d . . .
C36 C -0.2137(6) -0.2521(6) 0.0704(4) 0.0510(18) Uani 1 1 d . . .
H36A H -0.2774 -0.3045 0.0751 0.061 Uiso 1 1 calc R . .
C37 C -0.1642(7) -0.2433(6) 0.0013(5) 0.057(2) Uani 1 1 d . . .
H37A H -0.1933 -0.2900 -0.0408 0.068 Uiso 1 1 calc R . .
C38 C -0.0720(6) -0.1659(6) -0.0057(5) 0.056(2) Uani 1 1 d . . .
H38A H -0.0386 -0.1591 -0.0531 0.067 Uiso 1 1 calc R . .
C39 C -0.0296(6) -0.0998(6) 0.0553(5) 0.059(2) Uani 1 1 d . . .
H39A H 0.0331 -0.0467 0.0501 0.070 Uiso 1 1 calc R . .
C40 C -0.0774(6) -0.1095(6) 0.1249(4) 0.0487(18) Uani 1 1 d . . .
H40A H -0.0460 -0.0638 0.1678 0.058 Uiso 1 1 calc R . .
C41 C -0.2520(6) -0.3096(5) 0.2545(4) 0.0508(18) Uani 1 1 d . . .
H41A H -0.2919 -0.3234 0.3016 0.061 Uiso 1 1 calc R . .
H41B H -0.2963 -0.3543 0.2097 0.061 Uiso 1 1 calc R . .
C42 C -0.1475(7) -0.3193(6) 0.2749(5) 0.061(2) Uani 1 1 d . . .
H42A H -0.1625 -0.3815 0.2898 0.092 Uiso 1 1 calc R . .
H42B H -0.1041 -0.2759 0.3199 0.092 Uiso 1 1 calc R . .
H42C H -0.1083 -0.3067 0.2281 0.092 Uiso 1 1 calc R . .
C43 C 0.1724(5) -0.1821(5) 0.2452(5) 0.0464(17) Uani 1 1 d . . .
C44 C 0.1378(6) -0.1953(6) 0.1630(5) 0.057(2) Uani 1 1 d . . .
H44A H 0.1438 -0.1446 0.1327 0.068 Uiso 1 1 calc R . .
C45 C 0.0948(7) -0.2820(7) 0.1256(6) 0.070(2) Uani 1 1 d . . .
H45A H 0.0714 -0.2907 0.0695 0.084 Uiso 1 1 calc R . .
C46 C 0.0859(8) -0.3547(7) 0.1687(7) 0.081(3) Uani 1 1 d . . .
H46A H 0.0570 -0.4141 0.1427 0.097 Uiso 1 1 calc R . .
C47 C 0.1185(7) -0.3425(6) 0.2493(8) 0.084(3) Uani 1 1 d . . .
H47A H 0.1133 -0.3937 0.2788 0.101 Uiso 1 1 calc R . .
C48 C 0.1596(7) -0.2560(6) 0.2891(6) 0.072(3) Uani 1 1 d . . .
H48A H 0.1783 -0.2486 0.3457 0.086 Uiso 1 1 calc R . .
C49 C 0.2875(5) 0.0044(5) 0.2183(4) 0.0424(16) Uani 1 1 d . . .
C50 C 0.2445(6) 0.0613(5) 0.1851(4) 0.0520(19) Uani 1 1 d . . .
H50A H 0.1820 0.0622 0.2029 0.062 Uiso 1 1 calc R . .
C51 C 0.2925(8) 0.1179(6) 0.1252(5) 0.070(3) Uani 1 1 d . . .
H51A H 0.2623 0.1570 0.1028 0.084 Uiso 1 1 calc R . .
C52 C 0.3805(7) 0.1173(6) 0.0993(5) 0.069(3) Uani 1 1 d . . .
H52A H 0.4123 0.1562 0.0588 0.083 Uiso 1 1 calc R . .
C53 C 0.4258(7) 0.0601(6) 0.1313(5) 0.063(2) Uani 1 1 d . . .
H53A H 0.4880 0.0595 0.1128 0.076 Uiso 1 1 calc R . .
C54 C 0.3782(6) 0.0038(5) 0.1908(4) 0.0503(18) Uani 1 1 d . . .
H54A H 0.4083 -0.0355 0.2129 0.060 Uiso 1 1 calc R . .
C55 C 0.3368(5) -0.0628(5) 0.3666(4) 0.0444(17) Uani 1 1 d . . .
H55A H 0.3100 -0.1067 0.4080 0.053 Uiso 1 1 calc R . .
H55B H 0.3840 -0.0812 0.3374 0.053 Uiso 1 1 calc R . .
C56 C 0.4004(5) 0.0309(5) 0.4069(4) 0.0504(18) Uani 1 1 d . . .
H56A H 0.4601 0.0304 0.4439 0.076 Uiso 1 1 calc R . .
H56B H 0.3543 0.0489 0.4367 0.076 Uiso 1 1 calc R . .
H56C H 0.4284 0.0744 0.3662 0.076 Uiso 1 1 calc R . .
O1S O 0.4090(5) 0.6222(4) 0.3888(3) 0.0667(15) Uiso 1 1 d . . .
C1S C 0.5057(7) 0.6693(6) 0.4383(5) 0.058(2) Uiso 1 1 d . . .
H1SA H 0.5673 0.6802 0.4085 0.070 Uiso 1 1 calc R . .
H1SB H 0.5112 0.6346 0.4854 0.070 Uiso 1 1 calc R . .
C2S C 0.5031(8) 0.7570(7) 0.4638(6) 0.075(3) Uiso 1 1 d . . .
H2SA H 0.5320 0.8032 0.4244 0.091 Uiso 1 1 calc R . .
H2SB H 0.5456 0.7808 0.5170 0.091 Uiso 1 1 calc R . .
C4S C 0.3337(9) 0.6461(8) 0.4197(7) 0.096(3) Uiso 1 1 d . . .
H4SA H 0.2923 0.5982 0.4540 0.115 Uiso 1 1 calc R . .
H4SB H 0.2833 0.6504 0.3750 0.115 Uiso 1 1 calc R . .
C3S C 0.3863(9) 0.7346(8) 0.4676(7) 0.089(3) Uiso 1 1 d . . .
H3SA H 0.3694 0.7285 0.5235 0.107 Uiso 1 1 calc R . .
H3SB H 0.3655 0.7813 0.4432 0.107 Uiso 1 1 calc R . .
O2S O -0.1246(10) -0.5185(10) 0.0369(7) 0.164(4) Uiso 1 1 d . . .
C5S C -0.1890(14) -0.6064(13) 0.0396(10) 0.148(6) Uiso 1 1 d . . .
H5SA H -0.1502 -0.6378 0.0705 0.177 Uiso 1 1 calc R . .
H5SB H -0.2126 -0.6359 -0.0154 0.177 Uiso 1 1 calc R . .
C6S C -0.2920(18) -0.6142(15) 0.0822(13) 0.195(9) Uiso 1 1 d . . .
H6SA H -0.3584 -0.6380 0.0439 0.234 Uiso 1 1 calc R . .
H6SB H -0.3017 -0.6528 0.1286 0.234 Uiso 1 1 calc R . .
C7S C -0.2566(13) -0.5119(11) 0.1092(9) 0.129(5) Uiso 1 1 d . . .
H7SA H -0.3183 -0.4952 0.1058 0.155 Uiso 1 1 calc R . .
H7SB H -0.2183 -0.4968 0.1644 0.155 Uiso 1 1 calc R . .
C8S C -0.1899(14) -0.4705(13) 0.0535(10) 0.148(6) Uiso 1 1 d . . .
H8SA H -0.1428 -0.4070 0.0735 0.178 Uiso 1 1 calc R . .
H8SB H -0.2331 -0.4685 0.0031 0.178 Uiso 1 1 calc R . .
O3S O 0.4904(9) 0.4532(8) -0.0072(7) 0.064(3) Uiso 0.50 1 d P A -1
C9S C 0.5051(10) 0.4211(9) -0.0788(7) 0.037(3) Uiso 0.50 1 d P A -1
H9SA H 0.5555 0.3922 -0.0670 0.045 Uiso 0.50 1 calc PR A -1
H9SB H 0.4358 0.3723 -0.1022 0.045 Uiso 0.50 1 calc PR A -1
C10S C 0.5418(12) 0.4805(10) -0.1365(8) 0.047(3) Uiso 0.50 1 d P A -1
H10B H 0.5474 0.4477 -0.1841 0.071 Uiso 0.50 1 calc PR A -1
H10C H 0.6124 0.5279 -0.1161 0.071 Uiso 0.50 1 calc PR A -1
H10D H 0.4921 0.5087 -0.1508 0.071 Uiso 0.50 1 calc PR A -1
C11S C 0.4525(12) 0.3945(10) 0.0576(8) 0.046(3) Uiso 0.50 1 d P A -1
H11B H 0.3834 0.3446 0.0357 0.055 Uiso 0.50 1 calc PR A -1
H11C H 0.5034 0.3663 0.0708 0.055 Uiso 0.50 1 calc PR A -1
C12S C 0.4378(11) 0.4267(9) 0.1274(7) 0.039(3) Uiso 0.50 1 d P A -1
H12B H 0.4167 0.3779 0.1644 0.058 Uiso 0.50 1 calc PR A -1
H12C H 0.3814 0.4487 0.1177 0.058 Uiso 0.50 1 calc PR A -1
H12D H 0.5045 0.4770 0.1509 0.058 Uiso 0.50 1 calc PR A -1

loop_
_atom_site_aniso_label
_atom_site_aniso_U_11
_atom_site_aniso_U_22
_atom_site_aniso_U_33
_atom_site_aniso_U_23
_atom_site_aniso_U_13
_atom_site_aniso_U_12
Cu5 0.0311(4) 0.0408(5) 0.0360(4) 0.0044(3) 0.0057(3) 0.0154(3)
Cu6 0.0319(4) 0.0386(5) 0.0386(4) 0.0034(3) 0.0053(3) 0.0151(3)
S1 0.0514(10) 0.0485(11) 0.0434(9) 0.0040(8) 0.0101(8) 0.0259(9)
S2 0.0311(9) 0.0412(10) 0.0651(12) -0.0023(8) 0.0038(8) 0.0092(8)
S3 0.0375(9) 0.0432(10) 0.0412(9) 0.0069(7) 0.0086(7) 0.0223(8)
P1 0.0446(10) 0.0383(10) 0.0479(10) 0.0016(8) 0.0061(8) 0.0218(8)
P2 0.0328(9) 0.0435(10) 0.0364(9) -0.0038(7) 0.0059(7) 0.0161(8)
P3 0.0460(10) 0.0462(11) 0.0387(9) 0.0043(8) 0.0078(7) 0.0250(9)
P4 0.0315(9) 0.0390(10) 0.0470(10) 0.0104(8) 0.0066(7) 0.0169(8)
C1 0.052(4) 0.044(4) 0.044(4) 0.006(3) 0.006(3) 0.026(4)
C2 0.055(5) 0.049(5) 0.072(5) 0.006(4) 0.013(4) 0.028(4)
C3 0.070(6) 0.081(7) 0.088(7) 0.002(5) 0.017(5) 0.053(6)
C4 0.052(5) 0.096(8) 0.087(7) 0.011(6) 0.015(4) 0.045(6)
C5 0.047(5) 0.072(6) 0.078(6) 0.006(5) 0.006(4) 0.022(5)
C6 0.051(5) 0.055(5) 0.064(5) 0.002(4) 0.014(4) 0.023(4)
C7 0.044(4) 0.043(4) 0.051(4) 0.004(3) 0.011(3) 0.023(3)
C8 0.058(5) 0.042(5) 0.081(6) 0.010(4) -0.007(4) 0.016(4)
C9 0.085(7) 0.040(5) 0.091(7) 0.023(5) -0.005(5) 0.014(5)
C10 0.066(5) 0.059(5) 0.059(5) 0.015(4) 0.009(4) 0.035(5)
C11 0.046(4) 0.058(5) 0.047(4) 0.000(3) 0.008(3) 0.024(4)
C12 0.054(4) 0.044(4) 0.045(4) 0.004(3) 0.014(3) 0.024(4)
C13 0.053(5) 0.044(4) 0.072(5) 0.003(4) 0.012(4) 0.027(4)
C14 0.071(6) 0.051(5) 0.090(6) -0.001(4) 0.028(5) 0.039(5)
C15 0.034(3) 0.038(4) 0.050(4) -0.004(3) 0.006(3) 0.016(3)
C16 0.045(4) 0.047(5) 0.060(5) -0.001(4) 0.018(3) 0.012(4)
C17 0.056(5) 0.043(5) 0.075(6) 0.007(4) 0.016(4) 0.014(4)
C18 0.053(5) 0.044(5) 0.082(6) -0.009(4) 0.006(4) 0.020(4)
C19 0.051(4) 0.050(5) 0.060(5) -0.014(4) 0.001(4) 0.025(4)
C20 0.048(4) 0.045(4) 0.048(4) -0.006(3) 0.003(3) 0.022(3)
C21 0.032(3) 0.043(4) 0.038(3) -0.001(3) 0.008(3) 0.008(3)
C22 0.036(4) 0.049(4) 0.037(3) -0.004(3) 0.004(3) 0.008(3)
C23 0.051(4) 0.057(5) 0.039(4) -0.002(3) 0.008(3) 0.009(4)
C24 0.062(5) 0.070(6) 0.042(4) 0.001(4) 0.009(4) -0.001(5)
C25 0.050(5) 0.079(7) 0.057(5) 0.019(5) -0.003(4) 0.013(5)
C26 0.042(4) 0.061(5) 0.056(5) 0.006(4) 0.001(3) 0.022(4)
C27 0.033(3) 0.052(5) 0.052(4) 0.003(3) 0.009(3) 0.020(3)
C28 0.036(4) 0.060(5) 0.052(4) 0.002(4) 0.004(3) 0.017(4)
C29 0.047(4) 0.049(4) 0.037(3) 0.000(3) 0.009(3) 0.020(3)
C30 0.064(6) 0.091(7) 0.073(6) 0.032(5) 0.027(4) 0.035(5)
C31 0.055(6) 0.106(9) 0.092(7) 0.020(6) 0.027(5) 0.036(6)
C32 0.049(5) 0.097(8) 0.062(5) -0.013(5) -0.004(4) 0.037(5)
C33 0.063(5) 0.084(7) 0.046(4) 0.002(4) -0.001(4) 0.044(5)
C34 0.055(5) 0.051(5) 0.045(4) 0.004(3) 0.004(3) 0.026(4)
C35 0.045(4) 0.049(4) 0.044(4) -0.001(3) 0.005(3) 0.026(4)
C36 0.050(4) 0.053(5) 0.046(4) 0.000(3) 0.011(3) 0.016(4)
C37 0.074(6) 0.051(5) 0.049(4) -0.003(4) 0.011(4) 0.029(4)
C38 0.055(5) 0.068(6) 0.047(4) 0.002(4) 0.015(3) 0.026(4)
C39 0.050(5) 0.065(6) 0.056(5) -0.005(4) 0.012(4) 0.019(4)
C40 0.047(4) 0.057(5) 0.045(4) -0.001(3) 0.007(3) 0.024(4)
C41 0.060(5) 0.053(5) 0.041(4) 0.005(3) 0.004(3) 0.025(4)
C42 0.070(6) 0.058(5) 0.063(5) 0.001(4) -0.006(4) 0.038(5)
C43 0.032(4) 0.042(4) 0.064(5) 0.006(3) 0.007(3) 0.013(3)
C44 0.059(5) 0.047(5) 0.063(5) -0.001(4) 0.014(4) 0.020(4)
C45 0.066(6) 0.064(6) 0.073(6) -0.007(5) 0.006(4) 0.021(5)
C46 0.066(6) 0.056(6) 0.119(9) -0.015(6) -0.009(6) 0.029(5)
C47 0.062(6) 0.030(5) 0.147(10) 0.018(5) -0.018(6) 0.012(4)
C48 0.058(5) 0.037(5) 0.104(7) 0.015(5) -0.012(5) 0.008(4)
C49 0.042(4) 0.038(4) 0.042(4) 0.000(3) -0.001(3) 0.012(3)
C50 0.057(5) 0.053(5) 0.045(4) 0.015(3) 0.012(3) 0.021(4)
C51 0.076(6) 0.060(6) 0.065(5) 0.027(4) 0.012(5) 0.018(5)
C52 0.068(6) 0.060(6) 0.060(5) 0.016(4) 0.022(4) 0.003(5)
C53 0.054(5) 0.065(6) 0.060(5) 0.003(4) 0.020(4) 0.011(4)
C54 0.042(4) 0.049(5) 0.055(4) 0.004(3) 0.011(3) 0.012(4)
C55 0.030(3) 0.055(5) 0.053(4) 0.015(3) 0.009(3) 0.021(3)
C56 0.034(4) 0.061(5) 0.056(4) 0.001(4) 0.003(3) 0.020(4)

loop_
_atom_type_symbol
_atom_type_description
_atom_type_scat_dispersion_real
_atom_type_scat_dispersion_imag
_atom_type_scat_source
C C 0.0033 0.0016 'International Tables Vol C Tables 4.2.6.8 and 6.1.1.4'
H H 0.0000 0.0000 'International Tables Vol C Tables 4.2.6.8 and 6.1.1.4'
P P 0.1023 0.0942 'International Tables Vol C Tables 4.2.6.8 and 6.1.1.4'
S S 0.1246 0.1234 'International Tables Vol C Tables 4.2.6.8 and 6.1.1.4'
Cu Cu 0.3201 1.2651 'International Tables Vol C Tables 4.2.6.8 and 6.1.1.4'
Ag Ag -0.8971 1.1015 'International Tables Vol C Tables 4.2.6.8 and 6.1.1.4'
O O 0.0106 0.0060 'International Tables Vol C Tables 4.2.6.8 and 6.1.1.4'

loop_
_geom_angle_atom_site_label_1
_geom_angle_atom_site_label_2
_geom_angle_atom_site_label_3
_geom_angle
_geom_angle_site_symmetry_1
_geom_angle_site_symmetry_3
_geom_angle_publ_flag
S1 Cu1 P1 123.82(12) . . ?
S1 Cu1 S2 136.01(12) . . ?
P1 Cu1 S2 99.64(10) . . ?
S1 Cu1 Cu6 101.02(10) . 2_556 ?
P1 Cu1 Cu6 116.73(10) . 2_556 ?
S2 Cu1 Cu6 46.89(6) . 2_556 ?
S1 Cu1 Cu2 52.58(8) . . ?
P1 Cu1 Cu2 114.46(11) . . ?
S2 Cu1 Cu2 106.11(10) . . ?
Cu6 Cu1 Cu2 59.24(6) 2_556 . ?
S1 Cu1 Cu5 95.81(9) . . ?
P1 Cu1 Cu5 138.73(11) . . ?
S2 Cu1 Cu5 44.63(6) . . ?
Cu6 Cu1 Cu5 58.69(5) 2_556 . ?
Cu2 Cu1 Cu5 97.95(8) . . ?
S1 Cu1 Cu4 48.77(7) . . ?
P1 Cu1 Cu4 145.44(11) . . ?
S2 Cu1 Cu4 99.31(9) . . ?
Cu6 Cu1 Cu4 97.26(8) 2_556 . ?
Cu2 Cu1 Cu4 87.37(8) . . ?
Cu5 Cu1 Cu4 54.86(6) . . ?
P2 Cu2 S1 117.91(10) . . ?
P2 Cu2 S3 99.78(9) . 2_556 ?
S1 Cu2 S3 141.28(11) . 2_556 ?
P2 Cu2 Cu5 116.97(9) . 2_556 ?
S1 Cu2 Cu5 102.11(9) . 2_556 ?
S3 Cu2 Cu5 48.71(6) 2_556 2_556 ?
P2 Cu2 Cu6 138.33(10) . 2_556 ?
S1 Cu2 Cu6 100.64(9) . 2_556 ?
S3 Cu2 Cu6 47.80(5) 2_556 2_556 ?
Cu5 Cu2 Cu6 65.20(5) 2_556 2_556 ?
P2 Cu2 Cu1 135.13(11) . . ?
S1 Cu2 Cu1 51.64(8) . . ?
S3 Cu2 Cu1 107.20(9) 2_556 . ?
Cu5 Cu2 Cu1 107.77(8) 2_556 . ?
Cu6 Cu2 Cu1 59.69(7) 2_556 . ?
P2 Cu2 Cu3 112.84(10) . . ?
S1 Cu2 Cu3 53.44(9) . . ?
S3 Cu2 Cu3 105.38(10) 2_556 . ?
Cu5 Cu2 Cu3 56.67(7) 2_556 . ?
Cu6 Cu2 Cu3 102.28(9) 2_556 . ?
Cu1 Cu2 Cu3 93.90(10) . . ?
P3 Cu3 S2 102.28(13) . 2_556 ?
P3 Cu3 S1 115.89(14) . . ?
S2 Cu3 S1 141.75(15) 2_556 . ?
P3 Cu3 Cu6 124.13(14) . . ?
S2 Cu3 Cu6 50.60(8) 2_556 . ?
S1 Cu3 Cu6 101.64(12) . . ?
P3 Cu3 Cu5 140.00(14) . 2_556 ?
S2 Cu3 Cu5 48.46(8) 2_556 2_556 ?
S1 Cu3 Cu5 98.18(11) . 2_556 ?
Cu6 Cu3 Cu5 63.13(7) . 2_556 ?
P3 Cu3 Cu4 116.24(13) . . ?
S2 Cu3 Cu4 111.69(13) 2_556 . ?
S1 Cu3 Cu4 49.31(8) . . ?
Cu6 Cu3 Cu4 61.09(8) . . ?
Cu5 Cu3 Cu4 101.54(10) 2_556 . ?
P3 Cu3 Cu2 134.71(14) . . ?
S2 Cu3 Cu2 105.19(12) 2_556 . ?
S1 Cu3 Cu2 48.61(8) . . ?
Cu6 Cu3 Cu2 101.10(11) . . ?
Cu5 Cu3 Cu2 56.93(7) 2_556 . ?
Cu4 Cu3 Cu2 85.69(10) . . ?
S1 Cu4 P4 121.57(10) . . ?
S1 Cu4 S3 141.21(10) . . ?
P4 Cu4 S3 96.56(8) . . ?
S1 Cu4 Cu5 102.20(8) . . ?
P4 Cu4 Cu5 116.81(8) . . ?
S3 Cu4 Cu5 48.54(5) . . ?
S1 Cu4 Cu6 101.57(8) . . ?
P4 Cu4 Cu6 133.21(9) . . ?
S3 Cu4 Cu6 46.90(5) . . ?
Cu5 Cu4 Cu6 64.90(4) . . ?
S1 Cu4 Cu3 55.77(9) . . ?
P4 Cu4 Cu3 138.02(10) . . ?
S3 Cu4 Cu3 101.43(9) . . ?
Cu5 Cu4 Cu3 103.39(8) . . ?
Cu6 Cu4 Cu3 54.71(7) . . ?
S1 Cu4 Cu1 49.12(7) . . ?
P4 Cu4 Cu1 115.74(9) . . ?
S3 Cu4 Cu1 110.32(9) . . ?
Cu5 Cu4 Cu1 61.79(6) . . ?
Cu6 Cu4 Cu1 105.62(7) . . ?
Cu3 Cu4 Cu1 92.98(9) . . ?
S2 Ag1 P1 105.53(9) . . ?
S2 Ag1 S1 138.44(9) . . ?
P1 Ag1 S1 115.24(9) . . ?
S2 Ag1 Cu6 50.02(5) . 2_556 ?
P1 Ag1 Cu6 120.33(8) . 2_556 ?
S1 Ag1 Cu6 99.60(7) . 2_556 ?
S2 Ag1 Cu5 47.74(6) . . ?
P1 Ag1 Cu5 146.86(8) . . ?
S1 Ag1 Cu5 95.56(7) . . ?
Cu6 Ag1 Cu5 61.86(4) 2_556 . ?
S2 Ag1 Ag4 99.90(10) . . ?
P1 Ag1 Ag4 142.81(10) . . ?
S1 Ag1 Ag4 50.34(8) . . ?
Cu6 Ag1 Ag4 96.79(9) 2_556 . ?
Cu5 Ag1 Ag4 52.32(7) . . ?
S2 Ag1 Ag2 108.53(10) . . ?
P1 Ag1 Ag2 113.44(10) . . ?
S1 Ag1 Ag2 48.03(9) . . ?
Cu6 Ag1 Ag2 58.70(8) 2_556 . ?
Cu5 Ag1 Ag2 95.90(9) . . ?
Ag4 Ag1 Ag2 82.66(11) . . ?
S1 Ag2 P2 116.54(17) . . ?
S1 Ag2 S3 144.87(19) . 2_556 ?
P2 Ag2 S3 98.41(16) . 2_556 ?
S1 Ag2 Cu5 108.05(16) . 2_556 ?
P2 Ag2 Cu5 120.78(17) . 2_556 ?
S3 Ag2 Cu5 50.92(9) 2_556 2_556 ?
S1 Ag2 Ag3 54.36(11) . . ?
P2 Ag2 Ag3 116.22(16) . . ?
S3 Ag2 Ag3 114.21(16) 2_556 . ?
Cu5 Ag2 Ag3 63.30(10) 2_556 . ?
S1 Ag2 Cu6 100.76(15) . 2_556 ?
P2 Ag2 Cu6 133.33(17) . 2_556 ?
S3 Ag2 Cu6 47.58(8) 2_556 2_556 ?
Cu5 Ag2 Cu6 66.91(9) 2_556 2_556 ?
Ag3 Ag2 Cu6 107.92(14) . 2_556 ?
S1 Ag2 Ag1 53.55(10) . . ?
P2 Ag2 Ag1 130.26(16) . . ?
S3 Ag2 Ag1 101.50(14) 2_556 . ?
Cu5 Ag2 Ag1 107.04(14) 2_556 . ?
Ag3 Ag2 Ag1 96.01(13) . . ?
Cu6 Ag2 Ag1 54.61(8) 2_556 . ?
S1 Ag3 P3 120.77(11) . . ?
S1 Ag3 S2 141.87(11) . 2_556 ?
P3 Ag3 S2 96.79(9) . 2_556 ?
S1 Ag3 Ag2 53.09(11) . . ?
P3 Ag3 Ag2 139.73(13) . . ?
S2 Ag3 Ag2 102.81(12) 2_556 . ?
S1 Ag3 Cu6 102.78(9) . . ?
P3 Ag3 Cu6 118.16(10) . . ?
S2 Ag3 Cu6 47.99(6) 2_556 . ?
Ag2 Ag3 Cu6 100.92(11) . . ?
S1 Ag3 Cu5 100.92(9) . 2_556 ?
P3 Ag3 Cu5 135.24(10) . 2_556 ?
S2 Ag3 Cu5 46.83(6) 2_556 2_556 ?
Ag2 Ag3 Cu5 56.23(9) . 2_556 ?
Cu6 Ag3 Cu5 61.23(5) . 2_556 ?
S1 Ag3 Ag4 50.70(9) . . ?
P3 Ag3 Ag4 120.60(11) . . ?
S2 Ag3 Ag4 106.25(10) 2_556 . ?
Ag2 Ag3 Ag4 87.14(12) . . ?
Cu6 Ag3 Ag4 58.31(8) . . ?
Cu5 Ag3 Ag4 97.52(9) 2_556 . ?
S1 Ag4 S3 146.49(17) . . ?
S1 Ag4 P4 115.85(15) . . ?
S3 Ag4 P4 97.33(14) . . ?
S1 Ag4 Cu5 107.88(14) . . ?
S3 Ag4 Cu5 52.37(8) . . ?
P4 Ag4 Cu5 122.26(14) . . ?
S1 Ag4 Cu6 101.77(13) . . ?
S3 Ag4 Cu6 48.23(8) . . ?
P4 Ag4 Cu6 131.08(15) . . ?
Cu5 Ag4 Cu6 68.47(9) . . ?
S1 Ag4 Ag1 55.07(9) . . ?
S3 Ag4 Ag1 114.18(13) . . ?
P4 Ag4 Ag1 118.05(14) . . ?
Cu5 Ag4 Ag1 61.81(8) . . ?
Cu6 Ag4 Ag1 108.73(12) . . ?
S1 Ag4 Ag3 50.73(9) . . ?
S3 Ag4 Ag3 105.00(13) . . ?
P4 Ag4 Ag3 128.80(14) . . ?
Cu5 Ag4 Ag3 107.70(12) . . ?
Cu6 Ag4 Ag3 57.15(8) . . ?
Ag1 Ag4 Ag3 93.75(11) . . ?
S2 Cu5 S3 174.70(7) . . ?
S2 Cu5 Ag4 121.78(10) . . ?
S3 Cu5 Ag4 60.02(9) . . ?
S2 Cu5 Ag2 120.86(11) . 2_556 ?
S3 Cu5 Ag2 59.67(10) . 2_556 ?
Ag4 Cu5 Ag2 113.85(12) . 2_556 ?
S2 Cu5 Cu4 122.56(7) . . ?
S3 Cu5 Cu4 59.31(6) . . ?
Ag4 Cu5 Cu4 0.99(11) . . ?
Ag2 Cu5 Cu4 112.90(10) 2_556 . ?
S2 Cu5 Cu3 57.19(8) . 2_556 ?
S3 Cu5 Cu3 123.68(8) . 2_556 ?
Ag4 Cu5 Cu3 155.08(10) . 2_556 ?
Ag2 Cu5 Cu3 64.02(11) 2_556 2_556 ?
Cu4 Cu5 Cu3 154.61(8) . 2_556 ?
S2 Cu5 Cu2 123.32(7) . 2_556 ?
S3 Cu5 Cu2 57.28(6) . 2_556 ?
Ag4 Cu5 Cu2 111.34(9) . 2_556 ?
Ag2 Cu5 Cu2 2.53(12) 2_556 2_556 ?
Cu4 Cu5 Cu2 110.40(6) . 2_556 ?
Cu3 Cu5 Cu2 66.41(8) 2_556 2_556 ?
S2 Cu5 Ag3 60.73(7) . 2_556 ?
S3 Cu5 Ag3 120.14(7) . 2_556 ?
Ag4 Cu5 Ag3 154.76(9) . 2_556 ?
Ag2 Cu5 Ag3 60.48(10) 2_556 2_556 ?
Cu4 Cu5 Ag3 154.17(6) . 2_556 ?
Cu3 Cu5 Ag3 3.54(10) 2_556 2_556 ?
Cu2 Cu5 Ag3 62.86(6) 2_556 2_556 ?
S2 Cu5 Ag1 56.17(7) . . ?
S3 Cu5 Ag1 125.88(6) . . ?
Ag4 Cu5 Ag1 65.86(9) . . ?
Ag2 Cu5 Ag1 155.74(10) 2_556 . ?
Cu4 Cu5 Ag1 66.58(5) . . ?
Cu3 Cu5 Ag1 105.39(8) 2_556 . ?
Cu2 Cu5 Ag1 155.70(6) 2_556 . ?
Ag3 Cu5 Ag1 108.57(6) 2_556 . ?
S2 Cu5 Cu6 49.33(5) . 2_556 ?
S3 Cu5 Cu6 135.93(6) . 2_556 ?
Ag4 Cu5 Cu6 102.71(8) . 2_556 ?
Ag2 Cu5 Cu6 101.84(10) 2_556 2_556 ?
Cu4 Cu5 Cu6 102.74(5) . 2_556 ?
Cu3 Cu5 Cu6 56.24(7) 2_556 2_556 ?
Cu2 Cu5 Cu6 103.02(5) 2_556 2_556 ?
Ag3 Cu5 Cu6 58.29(5) 2_556 2_556 ?
Ag1 Cu5 Cu6 56.72(4) . 2_556 ?
S2 Cu5 Cu1 59.50(7) . . ?
S3 Cu5 Cu1 122.66(7) . . ?
Ag4 Cu5 Cu1 62.65(9) . . ?
Ag2 Cu5 Cu1 154.66(11) 2_556 . ?
Cu4 Cu5 Cu1 63.35(6) . . ?
Cu3 Cu5 Cu1 107.81(9) 2_556 . ?
Cu2 Cu5 Cu1 154.29(7) 2_556 . ?
Ag3 Cu5 Cu1 110.92(7) 2_556 . ?
Ag1 Cu5 Cu1 3.42(7) . . ?
Cu6 Cu5 Cu1 57.72(5) 2_556 . ?
S2 Cu5 Cu6 139.75(6) . . ?
S3 Cu5 Cu6 45.51(5) . . ?
Ag4 Cu5 Cu6 59.74(8) . . ?
Ag2 Cu5 Cu6 59.71(9) 2_556 . ?
Cu4 Cu5 Cu6 58.76(4) . . ?
Cu3 Cu5 Cu6 103.77(7) 2_556 . ?
Cu2 Cu5 Cu6 57.64(5) 2_556 . ?
Ag3 Cu5 Cu6 101.18(5) 2_556 . ?
Ag1 Cu5 Cu6 105.62(4) . . ?
Cu6 Cu5 Cu6 90.42(3) 2_556 . ?
Cu1 Cu5 Cu6 102.54(5) . . ?
S3 Cu6 S2 175.34(8) . 2_556 ?
S3 Cu6 Cu3 122.06(9) . . ?
S2 Cu6 Cu3 59.33(9) 2_556 . ?
S3 Cu6 Ag1 121.98(6) . 2_556 ?
S2 Cu6 Ag1 58.49(6) 2_556 2_556 ?
Cu3 Cu6 Ag1 113.16(8) . 2_556 ?
S3 Cu6 Ag3 119.81(7) . . ?
S2 Cu6 Ag3 61.74(7) 2_556 . ?
Cu3 Cu6 Ag3 3.00(10) . . ?
Ag1 Cu6 Ag3 114.60(6) 2_556 . ?
S3 Cu6 Ag4 55.78(8) . . ?
S2 Cu6 Ag4 126.21(9) 2_556 . ?
Cu3 Cu6 Ag4 67.06(10) . . ?
Ag1 Cu6 Ag4 153.93(9) 2_556 . ?
Ag3 Cu6 Ag4 64.54(8) . . ?
S3 Cu6 Cu2 57.23(6) . 2_556 ?
S2 Cu6 Cu2 123.61(7) 2_556 2_556 ?
Cu3 Cu6 Cu2 156.56(9) . 2_556 ?
Ag1 Cu6 Cu2 65.15(6) 2_556 2_556 ?
Ag3 Cu6 Cu2 154.16(7) . 2_556 ?
Ag4 Cu6 Cu2 103.78(8) . 2_556 ?
S3 Cu6 Cu1 117.93(7) . 2_556 ?
S2 Cu6 Cu1 62.56(7) 2_556 2_556 ?
Cu3 Cu6 Cu1 116.82(9) . 2_556 ?
Ag1 Cu6 Cu1 4.08(7) 2_556 2_556 ?
Ag3 Cu6 Cu1 118.16(7) . 2_556 ?
Ag4 Cu6 Cu1 152.24(9) . 2_556 ?
Cu2 Cu6 Cu1 61.07(7) 2_556 2_556 ?
S3 Cu6 Ag2 56.30(10) . 2_556 ?
S2 Cu6 Ag2 124.91(10) 2_556 2_556 ?
Cu3 Cu6 Ag2 152.75(11) . 2_556 ?
Ag1 Cu6 Ag2 66.69(9) 2_556 2_556 ?
Ag3 Cu6 Ag2 150.27(10) . 2_556 ?
Ag4 Cu6 Ag2 100.83(11) . 2_556 ?
Cu2 Cu6 Ag2 4.03(10) 2_556 2_556 ?
Cu1 Cu6 Ag2 62.62(10) 2_556 2_556 ?
S3 Cu6 Cu4 58.13(6) . . ?
S2 Cu6 Cu4 123.52(7) 2_556 . ?
Cu3 Cu6 Cu4 64.19(8) . . ?
Ag1 Cu6 Cu4 157.57(6) 2_556 . ?
Ag3 Cu6 Cu4 61.79(6) . . ?
Ag4 Cu6 Cu4 4.54(9) . . ?
Cu2 Cu6 Cu4 107.80(6) 2_556 . ?
Cu1 Cu6 Cu4 156.26(7) 2_556 . ?
Ag2 Cu6 Cu4 104.96(9) 2_556 . ?
S3 Cu6 Cu5 135.89(6) . 2_556 ?
S2 Cu6 Cu5 48.75(6) 2_556 2_556 ?
Cu3 Cu6 Cu5 60.63(7) . 2_556 ?
Ag1 Cu6 Cu5 61.42(4) 2_556 2_556 ?
Ag3 Cu6 Cu5 60.47(5) . 2_556 ?
Ag4 Cu6 Cu5 101.09(8) . 2_556 ?
Cu2 Cu6 Cu5 102.49(5) 2_556 2_556 ?
Cu1 Cu6 Cu5 63.59(6) 2_556 2_556 ?
Ag2 Cu6 Cu5 100.54(9) 2_556 2_556 ?
Cu4 Cu6 Cu5 101.94(5) . 2_556 ?
S3 Cu6 Cu5 46.31(5) . . ?
S2 Cu6 Cu5 138.33(6) 2_556 . ?
Cu3 Cu6 Cu5 103.99(7) . . ?
Ag1 Cu6 Cu5 105.97(5) 2_556 . ?
Ag3 Cu6 Cu5 101.00(5) . . ?
Ag4 Cu6 Cu5 51.79(7) . . ?
Cu2 Cu6 Cu5 57.16(5) 2_556 . ?
Cu1 Cu6 Cu5 102.87(6) 2_556 . ?
Ag2 Cu6 Cu5 53.38(8) 2_556 . ?
Cu4 Cu6 Cu5 56.33(4) . . ?
Cu5 Cu6 Cu5 89.58(3) 2_556 . ?
Cu4 S1 Ag2 119.83(13) . . ?
Cu4 S1 Cu1 82.12(10) . . ?
Ag2 S1 Cu1 78.90(13) . . ?
Cu4 S1 Cu2 122.44(10) . . ?
Ag2 S1 Cu2 4.86(13) . . ?
Cu1 S1 Cu2 75.77(10) . . ?
Cu4 S1 Ag4 5.53(10) . . ?
Ag2 S1 Ag4 116.11(15) . . ?
Cu1 S1 Ag4 77.05(12) . . ?
Cu2 S1 Ag4 118.39(12) . . ?
Cu4 S1 Ag3 76.68(9) . . ?
Ag2 S1 Ag3 72.54(12) . . ?
Cu1 S1 Ag3 128.67(11) . . ?
Cu2 S1 Ag3 77.37(9) . . ?
Ag4 S1 Ag3 78.57(12) . . ?
Cu4 S1 Ag1 79.73(8) . . ?
Ag2 S1 Ag1 78.43(12) . . ?
Cu1 S1 Ag1 3.19(9) . . ?
Cu2 S1 Ag1 75.52(8) . . ?
Ag4 S1 Ag1 74.59(11) . . ?
Ag3 S1 Ag1 125.75(10) . . ?
Cu4 S1 Cu3 74.92(10) . . ?
Ag2 S1 Cu3 73.11(13) . . ?
Cu1 S1 Cu3 127.40(12) . . ?
Cu2 S1 Cu3 77.95(10) . . ?
Ag4 S1 Cu3 76.76(12) . . ?
Ag3 S1 Cu3 1.88(12) . . ?
Ag1 S1 Cu3 124.44(11) . . ?
Cu5 S2 Cu6 81.92(7) . 2_556 ?
Cu5 S2 Ag1 76.08(7) . . ?
Cu6 S2 Ag1 71.49(7) 2_556 . ?
Cu5 S2 Cu3 74.35(10) . 2_556 ?
Cu6 S2 Cu3 70.07(9) 2_556 2_556 ?
Ag1 S2 Cu3 133.97(11) . 2_556 ?
Cu5 S2 Ag3 72.44(8) . 2_556 ?
Cu6 S2 Ag3 70.27(7) 2_556 2_556 ?
Ag1 S2 Ag3 132.99(10) . 2_556 ?
Cu3 S2 Ag3 1.93(12) 2_556 2_556 ?
Cu5 S2 Cu1 75.88(8) . . ?
Cu6 S2 Cu1 70.55(8) 2_556 . ?
Ag1 S2 Cu1 0.95(9) . . ?
Cu3 S2 Cu1 133.11(12) 2_556 . ?
Ag3 S2 Cu1 132.15(10) 2_556 . ?
Cu6 S3 Cu5 88.17(7) . . ?
Cu6 S3 Ag4 75.99(10) . . ?
Cu5 S3 Ag4 67.61(10) . . ?
Cu6 S3 Ag2 76.12(11) . 2_556 ?
Cu5 S3 Ag2 69.41(11) . 2_556 ?
Ag4 S3 Ag2 128.78(15) . 2_556 ?
Cu6 S3 Cu2 74.97(7) . 2_556 ?
Cu5 S3 Cu2 74.01(7) . 2_556 ?
Ag4 S3 Cu2 131.95(12) . 2_556 ?
Ag2 S3 Cu2 4.69(12) 2_556 2_556 ?
Cu6 S3 Cu4 74.97(7) . . ?
Cu5 S3 Cu4 72.15(7) . . ?
Ag4 S3 Cu4 4.60(10) . . ?
Ag2 S3 Cu4 131.98(13) 2_556 . ?
Cu2 S3 Cu4 134.86(9) 2_556 . ?
C1 P1 C13 104.1(3) . . ?
C1 P1 C7 103.6(3) . . ?
C13 P1 C7 103.1(4) . . ?
C1 P1 Cu1 116.7(3) . . ?
C13 P1 Cu1 112.3(3) . . ?
C7 P1 Cu1 115.6(3) . . ?
C1 P1 Ag1 115.2(2) . . ?
C13 P1 Ag1 108.4(3) . . ?
C7 P1 Ag1 120.7(2) . . ?
Cu1 P1 Ag1 5.39(8) . . ?
C15 P2 C27 103.6(3) . . ?
C15 P2 C21 104.7(3) . . ?
C27 P2 C21 101.9(3) . . ?
C15 P2 Cu2 113.6(2) . . ?
C27 P2 Cu2 110.5(3) . . ?
C21 P2 Cu2 120.7(2) . . ?
C15 P2 Ag2 117.7(2) . . ?
C27 P2 Ag2 106.9(3) . . ?
C21 P2 Ag2 119.7(3) . . ?
Cu2 P2 Ag2 4.59(13) . . ?
C29 P3 C35 103.0(3) . . ?
C29 P3 C41 104.6(3) . . ?
C35 P3 C41 103.8(3) . . ?
C29 P3 Cu3 116.9(2) . . ?
C35 P3 Cu3 119.0(3) . . ?
C41 P3 Cu3 107.8(3) . . ?
C29 P3 Ag3 116.5(2) . . ?
C35 P3 Ag3 115.8(3) . . ?
C41 P3 Ag3 111.7(2) . . ?
Cu3 P3 Ag3 4.19(11) . . ?
C49 P4 C55 102.9(3) . . ?
C49 P4 C43 101.9(3) . . ?
C55 P4 C43 103.3(3) . . ?
C49 P4 Cu4 119.9(3) . . ?
C55 P4 Cu4 112.2(2) . . ?
C43 P4 Cu4 114.6(2) . . ?
C49 P4 Ag4 120.6(3) . . ?
C55 P4 Ag4 107.5(3) . . ?
C43 P4 Ag4 118.4(2) . . ?
Cu4 P4 Ag4 5.10(10) . . ?
C2 C1 C6 117.7(7) . . ?
C2 C1 P1 117.7(6) . . ?
C6 C1 P1 124.6(6) . . ?
C1 C2 C3 121.3(8) . . ?
C4 C3 C2 120.6(9) . . ?
C5 C4 C3 118.1(8) . . ?
C4 C5 C6 122.3(9) . . ?
C5 C6 C1 120.0(8) . . ?
C8 C7 C12 118.5(7) . . ?
C8 C7 P1 122.7(6) . . ?
C12 C7 P1 118.8(6) . . ?
C7 C8 C9 120.7(8) . . ?
C10 C9 C8 120.5(8) . . ?
C9 C10 C11 118.9(8) . . ?
C10 C11 C12 121.6(8) . . ?
C11 C12 C7 119.9(7) . . ?
C14 C13 P1 111.3(6) . . ?
C16 C15 C20 117.8(7) . . ?
C16 C15 P2 124.1(5) . . ?
C20 C15 P2 117.8(6) . . ?
C17 C16 C15 121.5(7) . . ?
C16 C17 C18 120.3(8) . . ?
C19 C18 C17 119.0(8) . . ?
C18 C19 C20 121.5(7) . . ?
C19 C20 C15 119.9(7) . . ?
C26 C21 C22 118.3(7) . . ?
C26 C21 P2 123.6(6) . . ?
C22 C21 P2 118.0(5) . . ?
C21 C22 C23 121.4(7) . . ?
C24 C23 C22 118.9(8) . . ?
C25 C24 C23 120.2(8) . . ?
C24 C25 C26 120.6(8) . . ?
C21 C26 C25 120.6(8) . . ?
C28 C27 P2 111.5(5) . . ?
C34 C29 C30 118.1(7) . . ?
C34 C29 P3 121.3(6) . . ?
C30 C29 P3 120.2(6) . . ?
C31 C30 C29 119.8(9) . . ?
C32 C31 C30 120.8(9) . . ?
C31 C32 C33 120.0(8) . . ?
C32 C33 C34 120.1(8) . . ?
C33 C34 C29 121.0(7) . . ?
C40 C35 C36 119.3(7) . . ?
C40 C35 P3 118.6(5) . . ?
C36 C35 P3 122.1(6) . . ?
C35 C36 C37 120.1(7) . . ?
C38 C37 C36 119.7(7) . . ?
C39 C38 C37 120.0(7) . . ?
C38 C39 C40 120.4(8) . . ?
C35 C40 C39 120.5(7) . . ?
C42 C41 P3 111.7(6) . . ?
C48 C43 C44 119.5(8) . . ?
C48 C43 P4 120.1(7) . . ?
C44 C43 P4 120.2(6) . . ?
C45 C44 C43 120.2(8) . . ?
C46 C45 C44 120.1(9) . . ?
C45 C46 C47 120.1(9) . . ?
C46 C47 C48 121.0(9) . . ?
C43 C48 C47 118.9(9) . . ?
C50 C49 C54 118.7(7) . . ?
C50 C49 P4 119.0(6) . . ?
C54 C49 P4 122.3(6) . . ?
C49 C50 C51 120.3(8) . . ?
C52 C51 C50 120.7(9) . . ?
C51 C52 C53 120.5(8) . . ?
C54 C53 C52 118.9(8) . . ?
C49 C54 C53 120.9(8) . . ?
C56 C55 P4 112.3(5) . . ?
C4S O1S C1S 106.3(7) . . ?
O1S C1S C2S 104.8(7) . . ?
C1S C2S C3S 105.0(8) . . ?
O1S C4S C3S 110.9(9) . . ?
C4S C3S C2S 101.5(9) . . ?
C5S O2S C8S 104.5(15) . . ?
O2S C5S C6S 108.8(16) . . ?
C7S C6S C5S 99.6(15) . . ?
C8S C7S C6S 100.6(15) . . ?
C7S C8S O2S 111.6(16) . . ?
C9S O3S C11S 122.3(11) . . ?
C10S C9S O3S 118.9(13) . . ?
C12S C11S O3S 121.7(13) . . ?

loop_
_geom_bond_atom_site_label_1
_geom_bond_atom_site_label_2
_geom_bond_distance
_geom_bond_site_symmetry_2
_geom_bond_publ_flag
Cu1 S1 2.302(3) . ?
Cu1 P1 2.400(3) . ?
Cu1 S2 2.642(3) . ?
Cu1 Cu6 2.807(3) 2_556 ?
Cu1 Cu2 2.846(3) . ?
Cu1 Cu5 2.974(3) . ?
Cu1 Cu4 3.016(3) . ?
Cu2 P2 2.312(3) . ?
Cu2 S1 2.332(3) . ?
Cu2 S3 2.433(3) 2_556 ?
Cu2 Cu5 2.780(2) 2_556 ?
Cu2 Cu6 2.794(2) 2_556 ?
Cu2 Cu3 3.040(4) . ?
Cu3 P3 2.368(4) . ?
Cu3 S2 2.419(4) 2_556 ?
Cu3 S1 2.497(4) . ?
Cu3 Cu6 2.644(3) . ?
Cu3 Cu5 2.772(3) 2_556 ?
Cu3 Cu4 2.916(4) . ?
Cu4 S1 2.290(3) . ?
Cu4 P4 2.298(2) . ?
Cu4 S3 2.494(2) . ?
Cu4 Cu5 2.7601(19) . ?
Cu4 Cu6 2.8356(19) . ?
Ag1 S2 2.418(3) . ?
Ag1 P1 2.425(3) . ?
Ag1 S1 2.488(2) . ?
Ag1 Cu6 2.6897(18) 2_556 ?
Ag1 Cu5 2.8253(19) . ?
Ag1 Ag4 2.925(4) . ?
Ag1 Ag2 3.030(4) . ?
Ag2 S1 2.299(4) . ?
Ag2 P2 2.378(4) . ?
Ag2 S3 2.416(4) 2_556 ?
Ag2 Cu5 2.620(4) 2_556 ?
Ag2 Ag3 2.743(5) . ?
Ag2 Cu6 2.819(4) 2_556 ?
Ag3 S1 2.337(3) . ?
Ag3 P3 2.406(3) . ?
Ag3 S2 2.576(3) 2_556 ?
Ag3 Cu6 2.753(2) . ?
Ag3 Cu5 2.816(2) 2_556 ?
Ag3 Ag4 2.959(4) . ?
Ag4 S1 2.336(4) . ?
Ag4 S3 2.377(4) . ?
Ag4 P4 2.389(4) . ?
Ag4 Cu5 2.537(3) . ?
Ag4 Cu6 2.789(3) . ?
Cu5 S2 2.154(2) . ?
Cu5 S3 2.173(2) . ?
Cu5 Ag2 2.620(4) 2_556 ?
Cu5 Cu3 2.772(3) 2_556 ?
Cu5 Cu2 2.780(2) 2_556 ?
Cu5 Ag3 2.816(2) 2_556 ?
Cu5 Cu6 2.8371(11) 2_556 ?
Cu5 Cu6 3.0033(11) . ?
Cu6 S3 2.1436(18) . ?
Cu6 S2 2.1734(19) 2_556 ?
Cu6 Ag1 2.6897(18) 2_556 ?
Cu6 Cu2 2.794(2) 2_556 ?
Cu6 Cu1 2.807(3) 2_556 ?
Cu6 Ag2 2.819(4) 2_556 ?
Cu6 Cu5 2.8371(11) 2_556 ?
S2 Cu6 2.1734(19) 2_556 ?
S2 Cu3 2.419(4) 2_556 ?
S2 Ag3 2.576(3) 2_556 ?
S3 Ag2 2.416(4) 2_556 ?
S3 Cu2 2.433(3) 2_556 ?
P1 C1 1.823(7) . ?
P1 C13 1.827(8) . ?
P1 C7 1.828(7) . ?
P2 C15 1.831(7) . ?
P2 C27 1.831(7) . ?
P2 C21 1.832(7) . ?
P3 C29 1.826(7) . ?
P3 C35 1.830(7) . ?
P3 C41 1.833(8) . ?
P4 C49 1.818(7) . ?
P4 C55 1.836(7) . ?
P4 C43 1.836(8) . ?
C1 C2 1.384(10) . ?
C1 C6 1.395(11) . ?
C2 C3 1.387(11) . ?
C3 C4 1.376(14) . ?
C4 C5 1.370(13) . ?
C5 C6 1.377(11) . ?
C7 C8 1.369(11) . ?
C7 C12 1.398(10) . ?
C8 C9 1.404(12) . ?
C9 C10 1.366(12) . ?
C10 C11 1.369(11) . ?
C11 C12 1.380(10) . ?
C13 C14 1.537(10) . ?
C15 C16 1.378(10) . ?
C15 C20 1.408(9) . ?
C16 C17 1.368(11) . ?
C17 C18 1.389(11) . ?
C18 C19 1.357(12) . ?
C19 C20 1.376(11) . ?
C21 C26 1.370(10) . ?
C21 C22 1.387(10) . ?
C22 C23 1.388(9) . ?
C23 C24 1.375(13) . ?
C24 C25 1.365(13) . ?
C25 C26 1.384(11) . ?
C27 C28 1.517(11) . ?
C29 C34 1.388(10) . ?
C29 C30 1.403(11) . ?
C30 C31 1.391(13) . ?
C31 C32 1.358(14) . ?
C32 C33 1.379(12) . ?
C33 C34 1.379(11) . ?
C35 C40 1.379(10) . ?
C35 C36 1.381(10) . ?
C36 C37 1.392(10) . ?
C37 C38 1.389(11) . ?
C38 C39 1.361(11) . ?
C39 C40 1.386(10) . ?
C41 C42 1.519(11) . ?
C43 C48 1.371(11) . ?
C43 C44 1.394(11) . ?
C44 C45 1.383(12) . ?
C45 C46 1.357(14) . ?
C46 C47 1.365(15) . ?
C47 C48 1.397(13) . ?
C49 C50 1.377(10) . ?
C49 C54 1.386(10) . ?
C50 C51 1.402(10) . ?
C51 C52 1.340(13) . ?
C52 C53 1.396(13) . ?
C53 C54 1.393(11) . ?
C55 C56 1.504(11) . ?
O1S C4S 1.393(12) . ?
O1S C1S 1.400(10) . ?
C1S C2S 1.487(13) . ?
C2S C3S 1.511(14) . ?
C4S C3S 1.482(15) . ?
O2S C5S 1.334(18) . ?
O2S C8S 1.454(19) . ?
C5S C6S 1.62(2) . ?
C6S C7S 1.56(2) . ?
C7S C8S 1.370(19) . ?
O3S C9S 1.371(16) . ?
O3S C11S 1.451(17) . ?
C9S C10S 1.361(18) . ?
C11S C12S 1.343(18) . ?
